data_4027474
loop_
_publ_author_name
'Camille Lescot'
'Benjamin Darses'
'Florence Collet'
'Pascal Retailleau'
'Philippe Dauban'

_publ_contact_author_address
;Centre de Recherche de Gif
Institut de Chimie des Substances Naturelles
UPR2301-CNRS
B\^at 27
1 avenue de la Terrasse
91198 Gif sur Yvette
France
;
_publ_contact_author_email philippe.dauban@icsn.cnrs-gif.fr
_publ_contact_author_fax +33169077247
_publ_contact_author_name 'DAUBAN, Philippe'
_publ_contact_author_phone +33169824560
_publ_section_title
;
 Intermolecular C-H Amination of Complex Molecules: Insights into the
 Factors Governing the Selectivity
;
_journal_name_full 'Journal of Organic Chemistry'
_journal_page_first 7232
_journal_page_last 7240
_journal_paper_doi 10.1021/jo301563j
_journal_volume 77
_journal_year 2012
_chemical_absolute_configuration ad
_chemical_formula_moiety 'C26 H31 Cl3 N2 O5 S2'
_chemical_formula_sum 'C26 H31 Cl3 N2 O5 S2'
_chemical_formula_weight 622.00
_chemical_name_systematic
; 
 ? 
;
_space_group_IT_number 19
_symmetry_cell_setting orthorhombic
_symmetry_space_group_name_Hall 'P 2ac 2ab'
_symmetry_space_group_name_H-M 'P 21 21 21'
_atom_sites_solution_hydrogens geom
_atom_sites_solution_primary direct
_atom_sites_solution_secondary difmap
_audit_creation_method SHELXL-97
_cell_angle_alpha 90.00
_cell_angle_beta 90.00
_cell_angle_gamma 90.00
_cell_formula_units_Z 4
_cell_length_a 6.2850(10)
_cell_length_b 17.836(3)
_cell_length_c 27.578(3)
_cell_measurement_reflns_used 2950
_cell_measurement_temperature 293(2)
_cell_measurement_theta_max 24.407
_cell_measurement_theta_min 0.407
_cell_volume 3091.5(8)
_computing_cell_refinement 'DENZO (Otwinowski & Minor, 1997); COLLECT (Nonius B.V., 1999)'
_computing_data_collection 'DENZO (Otwinowski & Minor, 1997); COLLECT (Nonius B.V., 1999)'
_computing_data_reduction 'SCALEPACK (Otwinowski & Minor, 1997)'
_computing_molecular_graphics 'PLATON (Spek, 2003)'
_computing_publication_material 'SHELXL97 (Sheldrick, 2008)'
_computing_structure_refinement 'SHELXL97 (Sheldrick, 2008); CRYSTALBUILDER (Welter, 2006)'
_computing_structure_solution 'SHELXS97 (Sheldrick, 2008)'
_diffrn_ambient_temperature 293(2)
_diffrn_measured_fraction_theta_full 0.995
_diffrn_measured_fraction_theta_max 0.995
_diffrn_measurement_device_type 'Nonius kappa-CCD diffractometer'
_diffrn_measurement_method 'phi and omega scans'
_diffrn_radiation_monochromator graphite
_diffrn_radiation_source 'fine-focus sealed tube'
_diffrn_radiation_type MoK\a
_diffrn_radiation_wavelength 0.71069
_diffrn_reflns_av_R_equivalents 0.0276
_diffrn_reflns_av_sigmaI/netI 0.0317
_diffrn_reflns_limit_h_max 7
_diffrn_reflns_limit_h_min -7
_diffrn_reflns_limit_k_max 20
_diffrn_reflns_limit_k_min -20
_diffrn_reflns_limit_l_max 32
_diffrn_reflns_limit_l_min -31
_diffrn_reflns_number 28620
_diffrn_reflns_theta_full 24.41
_diffrn_reflns_theta_max 24.41
_diffrn_reflns_theta_min 2.40
_exptl_absorpt_coefficient_mu 0.468
_exptl_absorpt_correction_T_max 0.94
_exptl_absorpt_correction_T_min 0.82
_exptl_absorpt_correction_type multi-scan
_exptl_absorpt_process_details 'Scalepack (Minor & Otwinovski, 1997)'
_exptl_crystal_colour colourless
_exptl_crystal_density_diffrn 1.336
_exptl_crystal_description stick
_exptl_crystal_F_000 1296
_exptl_crystal_size_max 0.41
_exptl_crystal_size_mid 0.14
_exptl_crystal_size_min 0.07
_refine_diff_density_max 0.505
_refine_diff_density_min -0.426
_refine_diff_density_rms 0.119
_refine_ls_abs_structure_details 'Flack H D (1983), Acta Cryst. A39, 876-881; 2141 Friedel pairs'
_refine_ls_abs_structure_Flack -0.05(14)
_refine_ls_extinction_coef 0.046(4)
_refine_ls_extinction_expression Fc^*^=kFc[1+0.001xFc^2^\l^3^/sin(2\q)]^-1/4^
_refine_ls_extinction_method SHELXL
_refine_ls_goodness_of_fit_ref 1.040
_refine_ls_hydrogen_treatment constr
_refine_ls_matrix_type full
_refine_ls_number_parameters 367
_refine_ls_number_reflns 5066
_refine_ls_number_restraints 3
_refine_ls_restrained_S_all 1.040
_refine_ls_R_factor_all 0.1087
_refine_ls_R_factor_gt 0.0798
_refine_ls_shift/su_max 0.002
_refine_ls_shift/su_mean 0.000
_refine_ls_structure_factor_coef Fsqd
_refine_ls_weighting_details 'calc w=1/[\s^2^(Fo^2^)+(0.1321P)^2^+1.9661P] where P=(Fo^2^+2Fc^2^)/3'
_refine_ls_weighting_scheme calc
_refine_ls_wR_factor_gt 0.2019
_refine_ls_wR_factor_ref 0.2292
_reflns_number_gt 3684
_reflns_number_total 5073
_reflns_threshold_expression >2sigma(I)
_cod_data_source_file jo301563j_si_002_5.cif
_cod_data_source_block compound_3j
_cod_database_code 4027474

loop_
_symmetry_equiv_pos_as_xyz
'x, y, z'
'-x+1/2, -y, z+1/2'
'x+1/2, -y+1/2, -z'
'-x, y+1/2, -z+1/2'

loop_
_atom_site_label
_atom_site_type_symbol
_atom_site_fract_x
_atom_site_fract_y
_atom_site_fract_z
_atom_site_U_iso_or_equiv
_atom_site_adp_type
_atom_site_occupancy
_atom_site_symmetry_multiplicity
_atom_site_calc_flag
_atom_site_refinement_flags
_atom_site_disorder_assembly
_atom_site_disorder_group
Cl1 Cl 0.6529(5) 0.5290(3) 0.46211(10) 0.1870(16) Uani 1 1 d . . .
Cl2 Cl 0.4741(13) 0.3890(5) 0.4821(3) 0.383(5) Uani 1 1 d . . .
Cl3 Cl 0.8907(7) 0.4140(4) 0.5052(3) 0.317(4) Uani 1 1 d . . .
S1 S 0.8978(3) 0.29734(8) 0.81697(5) 0.0711(5) Uani 1 1 d . . .
S2 S 0.6032(3) 0.20780(8) 0.77065(5) 0.0701(5) Uani 1 1 d . . .
O1 O 1.1165(7) 0.3166(2) 0.80731(16) 0.0881(12) Uani 1 1 d . . .
O2 O 0.7462(8) 0.3576(2) 0.81740(16) 0.0905(14) Uani 1 1 d . . .
O3 O 0.4849(7) 0.1802(2) 0.81120(14) 0.0836(12) Uani 1 1 d . . .
O4 O 0.5254(16) 0.5149(4) 0.5676(2) 0.143(3) Uani 1 1 d D . .
N1 N 0.8363(8) 0.2327(2) 0.77884(16) 0.0688(12) Uani 1 1 d . . .
N2 N 0.4609(8) 0.2707(3) 0.74602(18) 0.0787(14) Uani 1 1 d . . .
H2N H 0.3420 0.2877 0.7546 0.118 Uiso 1 1 d R . .
C1 C 0.8878(10) 0.2533(3) 0.8740(2) 0.0711(14) Uani 1 1 d . . .
C2 C 0.7089(12) 0.2597(4) 0.9017(2) 0.0893(19) Uani 1 1 d . . .
H2 H 0.5945 0.2886 0.8914 0.107 Uiso 1 1 calc R . .
C3 C 0.7012(14) 0.2218(4) 0.9462(2) 0.089(2) Uani 1 1 d . . .
H3 H 0.5814 0.2270 0.9657 0.107 Uiso 1 1 calc R . .
C4 C 0.8632(13) 0.1779(4) 0.9615(2) 0.0844(18) Uani 1 1 d . . .
C5 C 1.0398(14) 0.1726(4) 0.9336(3) 0.098(2) Uani 1 1 d . . .
H5 H 1.1535 0.1435 0.9442 0.118 Uiso 1 1 calc R . .
C6 C 1.0547(11) 0.2095(4) 0.8897(2) 0.0875(18) Uani 1 1 d . . .
H6 H 1.1767 0.2048 0.8708 0.105 Uiso 1 1 calc R . .
C7 C 0.8483(18) 0.1344(4) 1.0088(2) 0.123(3) Uani 1 1 d . . .
H7A H 0.7478 0.1584 1.0299 0.185 Uiso 1 1 calc R . .
H7B H 0.9855 0.1332 1.0241 0.185 Uiso 1 1 calc R . .
H7C H 0.8024 0.0841 1.0023 0.185 Uiso 1 1 calc R . .
C8 C 0.6329(10) 0.1359(3) 0.7279(2) 0.0719(15) Uani 1 1 d . . .
C9 C 0.8175(11) 0.0947(3) 0.7237(3) 0.0831(18) Uani 1 1 d . . .
H9 H 0.9353 0.1069 0.7425 0.100 Uiso 1 1 calc R . .
C10 C 0.8277(11) 0.0356(3) 0.6918(2) 0.0861(18) Uani 1 1 d . . .
H10 H 0.9504 0.0065 0.6903 0.103 Uiso 1 1 calc R . .
C11 C 0.6561(12) 0.0187(3) 0.6615(2) 0.0837(19) Uani 1 1 d . . .
C12 C 0.4732(13) 0.0602(4) 0.6665(3) 0.096(2) Uani 1 1 d . . .
H12 H 0.3564 0.0485 0.6472 0.115 Uiso 1 1 calc R . .
C13 C 0.4569(12) 0.1184(4) 0.6988(3) 0.094(2) Uani 1 1 d . . .
H13 H 0.3314 0.1458 0.7014 0.113 Uiso 1 1 calc R . .
C14 C 0.6718(14) -0.0442(4) 0.6260(3) 0.102(2) Uani 1 1 d . . .
H14A H 0.5969 -0.0870 0.6383 0.152 Uiso 1 1 calc R . .
H14B H 0.8186 -0.0569 0.6211 0.152 Uiso 1 1 calc R . .
H14C H 0.6099 -0.0290 0.5957 0.152 Uiso 1 1 calc R . .
C15 C 0.5442(10) 0.3247(3) 0.70969(19) 0.0706(15) Uani 1 1 d . . .
H15 H 0.6956 0.3330 0.7163 0.085 Uiso 1 1 calc R . .
C16 C 0.5230(11) 0.2944(3) 0.6600(2) 0.0802(16) Uani 1 1 d . . .
H16 H 0.3852 0.2920 0.6478 0.096 Uiso 1 1 calc R . .
C17 C 0.6721(13) 0.2706(4) 0.6311(3) 0.096(2) Uani 1 1 d . . .
C18 C 0.9051(15) 0.2722(6) 0.6403(4) 0.136(3) Uani 1 1 d . . .
H18A H 0.9729 0.3041 0.6169 0.205 Uiso 1 1 calc R . .
H18B H 0.9615 0.2223 0.6377 0.205 Uiso 1 1 calc R . .
H18C H 0.9314 0.2911 0.6724 0.205 Uiso 1 1 calc R . .
C19 C 0.615(2) 0.2359(6) 0.5820(3) 0.153(4) Uani 1 1 d . . .
H19A H 0.7310 0.2051 0.5710 0.229 Uiso 1 1 calc R . .
H19B H 0.5901 0.2751 0.5588 0.229 Uiso 1 1 calc R . .
H19C H 0.4895 0.2059 0.5853 0.229 Uiso 1 1 calc R . .
C20 C 0.4268(13) 0.3985(3) 0.7173(2) 0.090(2) Uani 1 1 d . . .
H20A H 0.2761 0.3909 0.7115 0.108 Uiso 1 1 calc R . .
H20B H 0.4439 0.4143 0.7508 0.108 Uiso 1 1 calc R . .
C21 C 0.5078(12) 0.4604(3) 0.6839(2) 0.0813(18) Uani 1 1 d . A .
C22 C 0.3892(14) 0.4833(4) 0.6476(2) 0.096(2) Uani 1 1 d . . .
H22 H 0.2574 0.4602 0.6440 0.115 Uiso 1 1 calc R A .
C23 C 0.443(2) 0.5422(4) 0.6115(3) 0.148(4) Uani 1 1 d . A .
H23A H 0.3163 0.5712 0.6046 0.177 Uiso 1 1 calc R . .
H23B H 0.5470 0.5759 0.6258 0.177 Uiso 1 1 calc R . .
C24A C 0.668(3) 0.4817(9) 0.5537(5) 0.092(4) Uani 0.50 1 d PD A 1
O5A O 0.8088(18) 0.4722(8) 0.5792(4) 0.122(4) Uani 0.50 1 d PD A 1
C24B C 0.491(2) 0.4637(10) 0.5440(6) 0.121(6) Uani 0.50 1 d PD A 2
O5B O 0.332(2) 0.4325(12) 0.5475(6) 0.194(8) Uani 0.50 1 d PD A 2
C25 C 0.6493(14) 0.4504(7) 0.5002(3) 0.132(4) Uani 1 1 d D A .
C26 C 0.7250(16) 0.4893(5) 0.6959(4) 0.131(3) Uani 1 1 d . . .
H26A H 0.7303 0.5031 0.7295 0.196 Uiso 1 1 calc R A .
H26B H 0.7554 0.5324 0.6762 0.196 Uiso 1 1 calc R . .
H26C H 0.8285 0.4509 0.6896 0.196 Uiso 1 1 calc R . .

loop_
_atom_site_aniso_label
_atom_site_aniso_U_11
_atom_site_aniso_U_22
_atom_site_aniso_U_33
_atom_site_aniso_U_23
_atom_site_aniso_U_13
_atom_site_aniso_U_12
Cl1 0.157(3) 0.306(5) 0.0978(16) 0.019(2) 0.0186(18) 0.019(3)
Cl2 0.379(9) 0.387(10) 0.381(9) -0.008(7) -0.192(8) -0.204(8)
Cl3 0.128(3) 0.318(6) 0.505(11) 0.115(7) 0.049(4) 0.068(4)
S1 0.0874(10) 0.0613(8) 0.0647(8) -0.0015(6) 0.0165(7) 0.0100(8)
S2 0.0807(9) 0.0644(8) 0.0652(8) 0.0070(6) 0.0140(7) 0.0101(8)
O1 0.095(3) 0.083(3) 0.087(3) -0.004(2) 0.027(2) -0.003(2)
O2 0.121(3) 0.067(2) 0.083(3) 0.002(2) 0.024(3) 0.031(3)
O3 0.099(3) 0.077(2) 0.074(2) 0.014(2) 0.026(2) 0.009(2)
O4 0.237(9) 0.113(4) 0.079(4) 0.004(3) 0.031(5) 0.011(6)
N1 0.081(3) 0.064(2) 0.061(2) 0.000(2) 0.005(2) 0.010(2)
N2 0.082(3) 0.072(3) 0.082(3) 0.017(2) 0.026(3) 0.024(2)
C1 0.080(4) 0.068(3) 0.066(3) -0.004(3) 0.012(3) 0.000(3)
C2 0.104(5) 0.087(4) 0.077(4) -0.002(3) 0.022(4) 0.023(4)
C3 0.125(6) 0.082(4) 0.060(3) -0.001(3) 0.026(4) -0.002(4)
C4 0.110(5) 0.084(4) 0.059(3) -0.007(3) -0.001(4) -0.017(4)
C5 0.119(6) 0.097(5) 0.080(4) 0.014(4) -0.022(4) 0.006(4)
C6 0.083(4) 0.099(4) 0.081(4) 0.002(4) 0.009(3) 0.012(4)
C7 0.201(10) 0.099(5) 0.071(4) 0.014(4) -0.010(5) -0.031(6)
C8 0.086(4) 0.059(3) 0.071(3) 0.006(3) 0.014(3) 0.002(3)
C9 0.082(4) 0.075(4) 0.092(4) -0.013(3) -0.005(4) 0.014(3)
C10 0.094(5) 0.077(4) 0.087(4) -0.012(3) 0.000(4) 0.017(3)
C11 0.117(6) 0.065(3) 0.069(4) 0.008(3) 0.005(4) -0.008(4)
C12 0.100(5) 0.086(4) 0.102(5) -0.012(4) -0.004(4) -0.007(4)
C13 0.082(4) 0.083(4) 0.117(5) -0.002(4) 0.000(4) 0.002(3)
C14 0.137(7) 0.083(4) 0.085(4) -0.017(3) 0.008(4) -0.005(4)
C15 0.084(4) 0.064(3) 0.064(3) 0.007(3) 0.013(3) 0.016(3)
C16 0.082(4) 0.079(4) 0.079(4) 0.002(3) 0.007(3) 0.013(3)
C17 0.106(6) 0.090(4) 0.091(5) -0.004(4) 0.019(4) 0.009(4)
C18 0.111(7) 0.159(8) 0.139(7) -0.022(6) 0.050(6) 0.016(6)
C19 0.200(10) 0.156(8) 0.102(6) -0.050(6) 0.028(7) -0.023(9)
C20 0.120(5) 0.075(4) 0.074(4) 0.014(3) 0.016(4) 0.032(4)
C21 0.107(5) 0.064(3) 0.073(4) 0.004(3) 0.021(4) 0.013(3)
C22 0.126(6) 0.077(4) 0.085(4) 0.012(3) 0.007(4) 0.031(4)
C23 0.261(13) 0.096(5) 0.086(5) 0.020(4) 0.055(7) 0.060(7)
C24A 0.109(13) 0.091(10) 0.076(9) -0.006(8) 0.025(9) 0.015(9)
O5A 0.092(7) 0.174(11) 0.101(7) -0.032(8) -0.010(6) 0.019(7)
C24B 0.065(10) 0.143(16) 0.156(18) 0.006(15) -0.034(11) -0.014(11)
O5B 0.121(11) 0.31(2) 0.153(14) -0.080(15) -0.003(10) -0.017(15)
C25 0.091(5) 0.201(10) 0.105(6) -0.052(7) 0.003(5) 0.016(6)
C26 0.144(8) 0.094(5) 0.154(8) 0.006(6) -0.013(7) -0.016(6)

loop_
_atom_type_symbol
_atom_type_description
_atom_type_scat_dispersion_real
_atom_type_scat_dispersion_imag
_atom_type_scat_source
C C 0.0033 0.0016 'International Tables Vol C Tables 4.2.6.8 and 6.1.1.4'
H H 0.0000 0.0000 'International Tables Vol C Tables 4.2.6.8 and 6.1.1.4'
Cl Cl 0.1484 0.1585 'International Tables Vol C Tables 4.2.6.8 and 6.1.1.4'
N N 0.0061 0.0033 'International Tables Vol C Tables 4.2.6.8 and 6.1.1.4'
O O 0.0106 0.0060 'International Tables Vol C Tables 4.2.6.8 and 6.1.1.4'
S S 0.1246 0.1234 'International Tables Vol C Tables 4.2.6.8 and 6.1.1.4'

loop_
_geom_angle_atom_site_label_1
_geom_angle_atom_site_label_2
_geom_angle_atom_site_label_3
_geom_angle
C25 Cl2 C24B 46.7(5)
O2 S1 O1 117.1(3)
O2 S1 N1 112.5(3)
O1 S1 N1 106.2(3)
O2 S1 C1 107.7(3)
O1 S1 C1 107.8(3)
N1 S1 C1 104.8(3)
O3 S2 N1 118.5(3)
O3 S2 N2 106.6(3)
N1 S2 N2 113.1(3)
O3 S2 C8 109.3(3)
N1 S2 C8 102.0(3)
N2 S2 C8 106.8(3)
C24A O4 C24B 62.7(14)
C24A O4 C23 139.5(11)
C24B O4 C23 134.4(12)
S2 N1 S1 121.9(3)
C15 N2 S2 123.3(4)
C15 N2 H2N 105.7
S2 N2 H2N 129.4
C2 C1 C6 119.9(6)
C2 C1 S1 119.5(5)
C6 C1 S1 120.5(5)
C1 C2 C3 118.6(7)
C1 C2 H2 120.7
C3 C2 H2 120.7
C4 C3 C2 121.8(7)
C4 C3 H3 119.1
C2 C3 H3 119.1
C3 C4 C5 118.7(6)
C3 C4 C7 121.2(7)
C5 C4 C7 120.1(8)
C4 C5 C6 121.3(7)
C4 C5 H5 119.3
C6 C5 H5 119.3
C1 C6 C5 119.6(6)
C1 C6 H6 120.2
C5 C6 H6 120.2
C4 C7 H7A 109.5
C4 C7 H7B 109.5
H7A C7 H7B 109.5
C4 C7 H7C 109.5
H7A C7 H7C 109.5
H7B C7 H7C 109.5
C9 C8 C13 119.9(6)
C9 C8 S2 122.4(5)
C13 C8 S2 117.6(5)
C10 C9 C8 120.1(6)
C10 C9 H9 119.9
C8 C9 H9 119.9
C9 C10 C11 120.8(6)
C9 C10 H10 119.6
C11 C10 H10 119.6
C12 C11 C10 118.1(6)
C12 C11 C14 121.7(7)
C10 C11 C14 120.2(7)
C13 C12 C11 122.3(7)
C13 C12 H12 118.8
C11 C12 H12 118.8
C12 C13 C8 118.8(7)
C12 C13 H13 120.6
C8 C13 H13 120.6
C11 C14 H14A 109.5
C11 C14 H14B 109.5
H14A C14 H14B 109.5
C11 C14 H14C 109.5
H14A C14 H14C 109.5
H14B C14 H14C 109.5
C16 C15 N2 110.9(5)
C16 C15 C20 113.6(5)
N2 C15 C20 107.2(4)
C16 C15 H15 108.3
N2 C15 H15 108.3
C20 C15 H15 108.3
C17 C16 C15 128.4(7)
C17 C16 H16 115.8
C15 C16 H16 115.8
C16 C17 C18 126.8(8)
C16 C17 C19 120.4(8)
C18 C17 C19 112.8(8)
C17 C18 H18A 109.5
C17 C18 H18B 109.5
H18A C18 H18B 109.5
C17 C18 H18C 109.5
H18A C18 H18C 109.5
H18B C18 H18C 109.5
C17 C19 H19A 109.5
C17 C19 H19B 109.5
H19A C19 H19B 109.5
C17 C19 H19C 109.5
H19A C19 H19C 109.5
H19B C19 H19C 109.5
C21 C20 C15 112.3(5)
C21 C20 H20A 109.1
C15 C20 H20A 109.1
C21 C20 H20B 109.1
C15 C20 H20B 109.1
H20A C20 H20B 107.9
C22 C21 C26 125.3(7)
C22 C21 C20 119.8(7)
C26 C21 C20 114.9(7)
C21 C22 C23 126.9(9)
C21 C22 H22 116.5
C23 C22 H22 116.5
O4 C23 C22 114.6(6)
O4 C23 H23A 108.6
C22 C23 H23A 108.6
O4 C23 H23B 108.6
C22 C23 H23B 108.6
H23A C23 H23B 107.6
O4 C24A O5A 118.5(13)
O4 C24A C25 116.1(13)
O5A C24A C25 125.3(13)
O4 C24B O5B 120.4(17)
O4 C24B C25 115.8(13)
O5B C24B C25 122.5(15)
O4 C24B Cl2 161.6(14)
O5B C24B Cl2 74.0(11)
C25 C24B Cl2 48.5(6)
C24A C25 C24B 44.0(10)
C24A C25 Cl2 124.8(9)
C24B C25 Cl2 84.8(8)
C24A C25 Cl3 89.6(8)
C24B C25 Cl3 124.8(10)
Cl2 C25 Cl3 112.4(8)
C24A C25 Cl1 106.0(8)
C24B C25 Cl1 110.2(10)
Cl2 C25 Cl1 111.3(6)
Cl3 C25 Cl1 110.7(6)
C21 C26 H26A 109.5
C21 C26 H26B 109.5
H26A C26 H26B 109.5
C21 C26 H26C 109.5
H26A C26 H26C 109.5
H26B C26 H26C 109.5

loop_
_geom_bond_atom_site_label_1
_geom_bond_atom_site_label_2
_geom_bond_distance
Cl1 C25 1.752(13)
Cl2 C25 1.631(11)
Cl2 C24B 2.168(17)
Cl3 C25 1.657(10)
S1 O2 1.437(4)
S1 O1 1.441(5)
S1 N1 1.607(5)
S1 C1 1.759(6)
S2 O3 1.430(4)
S2 N1 1.548(5)
S2 N2 1.587(5)
S2 C8 1.752(6)
O4 C24A 1.139(13)
O4 C24B 1.142(13)
O4 C23 1.403(10)
N2 C15 1.485(7)
N2 H2N 0.8407
C1 C2 1.366(9)
C1 C6 1.377(9)
C2 C3 1.400(9)
C2 H2 0.9300
C3 C4 1.352(10)
C3 H3 0.9300
C4 C5 1.354(10)
C4 C7 1.522(9)
C5 C6 1.382(9)
C5 H5 0.9300
C6 H6 0.9300
C7 H7A 0.9600
C7 H7B 0.9600
C7 H7C 0.9600
C8 C9 1.378(9)
C8 C13 1.401(9)
C9 C10 1.376(9)
C9 H9 0.9300
C10 C11 1.396(9)
C10 H10 0.9300
C11 C12 1.374(10)
C11 C14 1.492(9)
C12 C13 1.373(10)
C12 H12 0.9300
C13 H13 0.9300
C14 H14A 0.9600
C14 H14B 0.9600
C14 H14C 0.9600
C15 C16 1.479(8)
C15 C20 1.525(8)
C15 H15 0.9800
C16 C17 1.301(9)
C16 H16 0.9300
C17 C18 1.487(12)
C17 C19 1.532(11)
C18 H18A 0.9600
C18 H18B 0.9600
C18 H18C 0.9600
C19 H19A 0.9600
C19 H19B 0.9600
C19 H19C 0.9600
C20 C21 1.524(9)
C20 H20A 0.9700
C20 H20B 0.9700
C21 C22 1.315(9)
C21 C26 1.496(11)
C22 C23 1.487(10)
C22 H22 0.9300
C23 H23A 0.9700
C23 H23B 0.9700
C24A O5A 1.145(14)
C24A C25 1.582(15)
C24B O5B 1.144(15)
C24B C25 1.584(16)
C26 H26A 0.9600
C26 H26B 0.9600
C26 H26C 0.9600

loop_
_geom_torsion_atom_site_label_1
_geom_torsion_atom_site_label_2
_geom_torsion_atom_site_label_3
_geom_torsion_atom_site_label_4
_geom_torsion
O3 S2 N1 S1 -58.3(4)
N2 S2 N1 S1 67.4(4)
C8 S2 N1 S1 -178.2(3)
O2 S1 N1 S2 -38.4(4)
O1 S1 N1 S2 -167.8(3)
C1 S1 N1 S2 78.3(4)
O3 S2 N2 C15 166.0(5)
N1 S2 N2 C15 34.1(6)
C8 S2 N2 C15 -77.3(5)
O2 S1 C1 C2 22.9(6)
O1 S1 C1 C2 150.1(5)
N1 S1 C1 C2 -97.1(6)
O2 S1 C1 C6 -160.2(5)
O1 S1 C1 C6 -33.1(6)
N1 S1 C1 C6 79.8(6)
C6 C1 C2 C3 0.7(10)
S1 C1 C2 C3 177.6(5)
C1 C2 C3 C4 -1.7(10)
C2 C3 C4 C5 2.1(11)
C2 C3 C4 C7 -177.3(6)
C3 C4 C5 C6 -1.6(11)
C7 C4 C5 C6 177.8(6)
C2 C1 C6 C5 -0.2(10)
S1 C1 C6 C5 -177.1(5)
C4 C5 C6 C1 0.7(11)
O3 S2 C8 C9 -100.3(5)
N1 S2 C8 C9 25.9(5)
N2 S2 C8 C9 144.8(5)
O3 S2 C8 C13 76.7(5)
N1 S2 C8 C13 -157.2(5)
N2 S2 C8 C13 -38.2(5)
C13 C8 C9 C10 -1.3(10)
S2 C8 C9 C10 175.6(5)
C8 C9 C10 C11 3.1(10)
C9 C10 C11 C12 -3.4(10)
C9 C10 C11 C14 178.0(6)
C10 C11 C12 C13 1.9(11)
C14 C11 C12 C13 -179.6(7)
C11 C12 C13 C8 -0.1(11)
C9 C8 C13 C12 -0.2(10)
S2 C8 C13 C12 -177.2(5)
S2 N2 C15 C16 89.5(6)
S2 N2 C15 C20 -145.9(5)
N2 C15 C16 C17 -108.6(8)
C20 C15 C16 C17 130.5(8)
C15 C16 C17 C18 -3.7(13)
C15 C16 C17 C19 175.7(7)
C16 C15 C20 C21 -60.5(8)
N2 C15 C20 C21 176.6(6)
C15 C20 C21 C22 108.1(7)
C15 C20 C21 C26 -71.0(8)
C26 C21 C22 C23 -0.6(11)
C20 C21 C22 C23 -179.6(6)
C24A O4 C23 C22 -62(2)
C24B O4 C23 C22 37(2)
C21 C22 C23 O4 97.3(12)
C24B O4 C24A O5A -140(2)
C23 O4 C24A O5A -12(3)
C24B O4 C24A C25 38.4(13)
C23 O4 C24A C25 165.8(12)
C24A O4 C24B O5B 154(3)
C23 O4 C24B O5B 21(3)
C24A O4 C24B C25 -38.2(13)
C23 O4 C24B C25 -171.9(10)
C24A O4 C24B Cl2 -66(4)
C23 O4 C24B Cl2 160(3)
C25 Cl2 C24B O4 35(4)
C25 Cl2 C24B O5B 179(2)
O4 C24A C25 C24B -34.9(12)
O5A C24A C25 C24B 143(2)
O4 C24A C25 Cl2 -63.4(18)
O5A C24A C25 Cl2 114.8(18)
O4 C24A C25 Cl3 179.3(13)
O5A C24A C25 Cl3 -2.6(19)
O4 C24A C25 Cl1 67.9(14)
O5A C24A C25 Cl1 -114.0(17)
O4 C24B C25 C24A 34.7(12)
O5B C24B C25 C24A -158(3)
Cl2 C24B C25 C24A -156.8(12)
O4 C24B C25 Cl2 -168.5(16)
O5B C24B C25 Cl2 -1(2)
O4 C24B C25 Cl3 78(2)
O5B C24B C25 Cl3 -115(2)
Cl2 C24B C25 Cl3 -113.7(12)
O4 C24B C25 Cl1 -57.7(17)
O5B C24B C25 Cl1 110(2)
Cl2 C24B C25 Cl1 110.8(7)
C24B Cl2 C25 C24A 19.5(10)
C24B Cl2 C25 Cl3 125.6(12)
C24B Cl2 C25 Cl1 -109.7(10)
